data_1502799
loop_
_publ_author_name
'Wei, Xiaomei'
'Rodr\'iguez, Abimael D'
'Baran, Peter'
'Raptis, Raphael G.'

_publ_section_title
;
 Dolabellane-type diterpenoids with antiprotozoan activity from a
 southwestern Caribbean gorgonian octocoral of the genus Eunicea.
;
_journal_issue 5
_journal_name_full 'Journal of natural products'
_journal_page_first 925
_journal_page_last 934
_journal_paper_doi 10.1021/np100074r
_journal_volume 73
_journal_year 2010
_chemical_formula_sum 'C22 H32 O4'
_chemical_formula_weight 360.48
_chemical_name_systematic
; 
 ? 
;
_space_group_IT_number 19
_symmetry_cell_setting orthorhombic
_symmetry_space_group_name_Hall 'P 2ac 2ab'
_symmetry_space_group_name_H-M 'P 21 21 21'
_atom_sites_solution_hydrogens geom
_atom_sites_solution_primary direct
_atom_sites_solution_secondary difmap
_audit_creation_method SHELXL-97
_cell_angle_alpha 90.00
_cell_angle_beta 90.00
_cell_angle_gamma 90.00
_cell_formula_units_Z 4
_cell_length_a 8.9941(15)
_cell_length_b 12.140(2)
_cell_length_c 18.745(3)
_cell_measurement_temperature 298(2)
_cell_volume 2046.7(6)
_computing_cell_refinement 'BRUKER SMART-NT V5.0'
_computing_data_collection 'BRUKER SMART-NT V5.0'
_computing_data_reduction 'BRUKER SAINT-NT V5/6.0'
_computing_molecular_graphics 'BRUKER SHELXTL-NT V5.1'
_computing_publication_material 'BRUKER SHELXTL-NT V5.1'
_computing_structure_refinement 'SHELXL-97 (Sheldrick, 1997)'
_computing_structure_solution 'SHELXS-97 (Sheldrick, 1990)'
_diffrn_ambient_temperature 298(2)
_diffrn_measured_fraction_theta_full 1.000
_diffrn_measured_fraction_theta_max 1.000
_diffrn_measurement_device_type 'Bruker AXS SMART CCD area detector'
_diffrn_measurement_method 'phi and omega scans'
_diffrn_radiation_monochromator graphite
_diffrn_radiation_source 'fine-focus sealed tube'
_diffrn_radiation_type MoK\a
_diffrn_radiation_wavelength 0.71073
_diffrn_reflns_av_R_equivalents 0.0688
_diffrn_reflns_av_sigmaI/netI 0.0630
_diffrn_reflns_limit_h_max 10
_diffrn_reflns_limit_h_min -10
_diffrn_reflns_limit_k_max 14
_diffrn_reflns_limit_k_min -12
_diffrn_reflns_limit_l_max 21
_diffrn_reflns_limit_l_min -22
_diffrn_reflns_number 11514
_diffrn_reflns_theta_full 25.52
_diffrn_reflns_theta_max 25.52
_diffrn_reflns_theta_min 2.00
_exptl_absorpt_coefficient_mu 0.079
_exptl_absorpt_correction_T_max 0.0233
_exptl_absorpt_correction_T_min 0.0075
_exptl_absorpt_correction_type empirical
_exptl_crystal_colour colorless
_exptl_crystal_density_diffrn 1.170
_exptl_crystal_density_method 'not measured'
_exptl_crystal_description prism
_exptl_crystal_F_000 784
_exptl_crystal_size_max 0.46
_exptl_crystal_size_mid 0.09
_exptl_crystal_size_min 0.05
_refine_diff_density_max 0.140
_refine_diff_density_min -0.113
_refine_diff_density_rms 0.025
_refine_ls_abs_structure_details 'Flack H D (1983), Acta Cryst. A39, 876-881'
_refine_ls_abs_structure_Flack 2(2)
_refine_ls_extinction_method none
_refine_ls_goodness_of_fit_ref 1.263
_refine_ls_hydrogen_treatment mixed
_refine_ls_matrix_type full
_refine_ls_number_parameters 240
_refine_ls_number_reflns 3795
_refine_ls_number_restraints 0
_refine_ls_restrained_S_all 1.263
_refine_ls_R_factor_all 0.1405
_refine_ls_R_factor_gt 0.0656
_refine_ls_shift/su_max 0.000
_refine_ls_shift/su_mean 0.000
_refine_ls_structure_factor_coef Fsqd
_refine_ls_weighting_details 'calc w=1/[\s^2^(Fo^2^)+(0.0283P)^2^+0.5794P] where P=(Fo^2^+2Fc^2^)/3'
_refine_ls_weighting_scheme calc
_refine_ls_wR_factor_gt 0.1300
_refine_ls_wR_factor_ref 0.1460
_reflns_number_gt 2439
_reflns_number_total 3795
_reflns_threshold_expression >2sigma(I)
_cod_data_source_file np100074r_si_004.cif
_cod_data_source_block ar033
_cod_depositor_comments
;
The following automatic conversions were performed:

'_symmetry_cell_setting' value 'Orthorhombic' changed to
'orthorhombic' according to
/home/saulius/struct/CIF-dictionaries/cif_core.dic dictionary named
'cif_core.dic' version 2.4.2 from 2011-04-26.

Automatic conversion script
Id: cif_fix_values 1715 2011-07-08 13:25:40Z adriana 
;
_cod_original_cell_volume 2046.8(6)
_cod_original_sg_symbol_H-M P2(1)2(1)2(1)
_cod_database_code 1502799

loop_
_symmetry_equiv_pos_as_xyz
'x, y, z'
'-x+1/2, -y, z+1/2'
'-x, y+1/2, -z+1/2'
'x+1/2, -y+1/2, -z'

loop_
_atom_site_label
_atom_site_type_symbol
_atom_site_fract_x
_atom_site_fract_y
_atom_site_fract_z
_atom_site_U_iso_or_equiv
_atom_site_adp_type
_atom_site_occupancy
_atom_site_symmetry_multiplicity
_atom_site_calc_flag
_atom_site_refinement_flags
O1 O 0.9992(5) 0.6299(3) 0.46828(19) 0.1270(14) Uani 1 1 d .
O2 O 0.5311(4) 0.3100(3) 0.68162(16) 0.0979(9) Uani 1 1 d .
O3 O 1.0547(3) 0.5337(2) 0.78595(14) 0.0848(8) Uani 1 1 d .
O4 O 0.9543(4) 0.5725(6) 0.88752(19) 0.193(3) Uani 1 1 d .
C1 C 0.8167(5) 0.6510(3) 0.6372(2) 0.0694(10) Uani 1 1 d .
C2 C 0.9469(4) 0.6011(3) 0.6797(2) 0.0701(10) Uani 1 1 d .
H2A H 0.9992 0.5505 0.6485 0.084 Uiso 1 1 calc R
H2B H 1.0153 0.6603 0.6912 0.084 Uiso 1 1 calc R
C3 C 0.9111(4) 0.5400(3) 0.74872(19) 0.0689(10) Uani 1 1 d .
H3 H 0.8426 0.5849 0.7771 0.083 Uiso 1 1 calc R
C4 C 0.8496(4) 0.4246(4) 0.7431(2) 0.0712(10) Uani 1 1 d .
C5 C 0.7181(5) 0.3964(4) 0.7891(2) 0.0937(14) Uani 1 1 d .
H5A H 0.7405 0.4171 0.8379 0.112 Uiso 1 1 calc R
H5B H 0.7037 0.3172 0.7881 0.112 Uiso 1 1 calc R
C6 C 0.5735(5) 0.4518(4) 0.7671(2) 0.0917(14) Uani 1 1 d .
H6A H 0.5031 0.4459 0.8061 0.110 Uiso 1 1 calc R
H6B H 0.5925 0.5295 0.7591 0.110 Uiso 1 1 calc R
C7 C 0.5033(5) 0.4037(5) 0.7004(2) 0.0805(13) Uani 1 1 d .
C8 C 0.3875(5) 0.4735(4) 0.6621(2) 0.0935(14) Uani 1 1 d .
H8 H 0.3111 0.4893 0.6979 0.112 Uiso 1 1 calc R
C9 C 0.4428(5) 0.5870(4) 0.6364(2) 0.0941(14) Uani 1 1 d .
H9A H 0.4805 0.6266 0.6775 0.113 Uiso 1 1 calc R
H9B H 0.3577 0.6277 0.6186 0.113 Uiso 1 1 calc R
C10 C 0.5650(5) 0.5889(4) 0.5778(2) 0.0797(11) Uani 1 1 d .
H10A H 0.5350 0.5391 0.5400 0.096 Uiso 1 1 calc R
H10B H 0.5682 0.6625 0.5576 0.096 Uiso 1 1 calc R
C11 C 0.7239(4) 0.5575(3) 0.60101(18) 0.0582(9) Uani 1 1 d .
H11 H 0.7181 0.4948 0.6338 0.070 Uiso 1 1 calc R
C12 C 0.8191(4) 0.5251(3) 0.53752(18) 0.0592(9) Uani 1 1 d .
C13 C 0.9127(6) 0.6207(3) 0.5174(2) 0.0833(13) Uani 1 1 d .
C14 C 0.8825(5) 0.7098(3) 0.5717(2) 0.0860(13) Uani 1 1 d .
H14A H 0.8125 0.7633 0.5529 0.103 Uiso 1 1 calc R
H14B H 0.9738 0.7477 0.5843 0.103 Uiso 1 1 calc R
C15 C 0.7326(5) 0.7343(3) 0.6838(2) 0.0857(13) Uani 1 1 d .
H15A H 0.8008 0.7888 0.7013 0.129 Uiso 1 1 calc R
H15B H 0.6876 0.6967 0.7233 0.129 Uiso 1 1 calc R
H15C H 0.6568 0.7695 0.6558 0.129 Uiso 1 1 calc R
C16 C 0.9130(5) 0.3501(4) 0.7022(2) 0.0909(13) Uani 1 1 d .
H16A H 0.8765 0.2784 0.7014 0.109 Uiso 1 1 calc R
H16B H 0.9943 0.3690 0.6741 0.109 Uiso 1 1 calc R
C17 C 0.3091(5) 0.4086(5) 0.6044(3) 0.1115(17) Uani 1 1 d .
H17A H 0.3808 0.3824 0.5705 0.167 Uiso 1 1 calc R
H17B H 0.2384 0.4552 0.5807 0.167 Uiso 1 1 calc R
H17C H 0.2583 0.3471 0.6255 0.167 Uiso 1 1 calc R
C18 C 0.8221(4) 0.4273(3) 0.50491(18) 0.0634(10) Uani 1 1 d .
C19 C 0.7273(5) 0.3327(3) 0.5284(2) 0.0784(12) Uani 1 1 d .
H19A H 0.6806 0.3504 0.5730 0.118 Uiso 1 1 calc R
H19B H 0.7882 0.2684 0.5342 0.118 Uiso 1 1 calc R
H19C H 0.6525 0.3186 0.4930 0.118 Uiso 1 1 calc R
C20 C 0.9185(5) 0.4002(4) 0.4419(2) 0.0872(13) Uani 1 1 d .
H20A H 0.9774 0.4633 0.4295 0.131 Uiso 1 1 calc R
H20B H 0.8569 0.3801 0.4021 0.131 Uiso 1 1 calc R
H20C H 0.9828 0.3398 0.4537 0.131 Uiso 1 1 calc R
C21 C 1.0592(6) 0.5504(4) 0.8546(2) 0.0832(12) Uani 1 1 d .
C22 C 1.2110(5) 0.5416(4) 0.8853(2) 0.0952(14) Uani 1 1 d .
H22A H 1.2752 0.5941 0.8625 0.143 Uiso 1 1 calc R
H22B H 1.2488 0.4686 0.8775 0.143 Uiso 1 1 calc R
H22C H 1.2072 0.5563 0.9355 0.143 Uiso 1 1 calc R

loop_
_atom_site_aniso_label
_atom_site_aniso_U_11
_atom_site_aniso_U_22
_atom_site_aniso_U_33
_atom_site_aniso_U_23
_atom_site_aniso_U_13
_atom_site_aniso_U_12
O1 0.167(4) 0.095(2) 0.119(2) 0.001(2) 0.066(3) -0.041(2)
O2 0.104(2) 0.101(2) 0.089(2) -0.012(2) 0.0105(19) -0.019(2)
O3 0.0716(17) 0.108(2) 0.0747(18) -0.0225(16) -0.0130(15) 0.0136(17)
O4 0.091(3) 0.404(8) 0.083(2) -0.066(4) 0.000(2) 0.023(4)
C1 0.082(3) 0.056(2) 0.070(2) 0.000(2) 0.001(2) -0.001(2)
C2 0.070(2) 0.063(2) 0.077(2) -0.008(2) 0.002(2) -0.012(2)
C3 0.061(2) 0.077(3) 0.068(2) -0.006(2) -0.006(2) 0.002(2)
C4 0.076(2) 0.077(3) 0.060(2) 0.008(2) -0.008(2) 0.000(2)
C5 0.104(3) 0.106(4) 0.072(3) 0.008(3) 0.001(3) -0.025(3)
C6 0.080(3) 0.124(4) 0.071(3) -0.015(3) 0.020(2) -0.025(3)
C7 0.065(3) 0.101(4) 0.075(3) -0.008(3) 0.019(2) -0.023(3)
C8 0.074(3) 0.116(4) 0.090(3) -0.026(3) 0.014(3) -0.010(3)
C9 0.075(3) 0.105(4) 0.102(3) -0.026(3) -0.005(3) 0.026(3)
C10 0.088(3) 0.070(3) 0.081(3) -0.002(2) -0.009(2) 0.014(2)
C11 0.068(2) 0.043(2) 0.064(2) 0.0041(17) -0.0010(18) 0.0043(18)
C12 0.072(2) 0.047(2) 0.060(2) 0.0029(18) 0.0035(19) 0.001(2)
C13 0.104(3) 0.069(3) 0.076(3) 0.011(2) 0.011(3) -0.010(3)
C14 0.114(4) 0.056(3) 0.088(3) 0.005(2) 0.005(3) -0.012(2)
C15 0.102(3) 0.060(2) 0.096(3) -0.016(2) -0.006(3) 0.006(2)
C16 0.103(3) 0.077(3) 0.093(3) 0.011(3) -0.009(3) 0.005(3)
C17 0.083(3) 0.142(5) 0.110(4) -0.035(3) -0.007(3) -0.015(3)
C18 0.069(2) 0.059(2) 0.062(2) 0.0070(19) 0.002(2) 0.002(2)
C19 0.097(3) 0.066(3) 0.072(2) -0.005(2) 0.013(2) -0.006(2)
C20 0.093(3) 0.086(3) 0.083(3) 0.000(2) 0.024(3) 0.006(3)
C21 0.081(3) 0.102(3) 0.067(3) -0.010(2) -0.006(3) -0.002(3)
C22 0.094(3) 0.100(3) 0.091(3) -0.013(3) -0.036(3) 0.003(3)

loop_
_atom_type_symbol
_atom_type_description
_atom_type_scat_dispersion_real
_atom_type_scat_dispersion_imag
_atom_type_scat_source
C C 0.0033 0.0016 'International Tables Vol C Tables 4.2.6.8 and 6.1.1.4'
H H 0.0000 0.0000 'International Tables Vol C Tables 4.2.6.8 and 6.1.1.4'
O O 0.0106 0.0060 'International Tables Vol C Tables 4.2.6.8 and 6.1.1.4'

loop_
_geom_angle_atom_site_label_1
_geom_angle_atom_site_label_2
_geom_angle_atom_site_label_3
_geom_angle
C21 O3 C3 119.2(4)
C15 C1 C14 109.7(3)
C15 C1 C2 109.9(3)
C14 C1 C2 107.7(3)
C15 C1 C11 117.5(3)
C14 C1 C11 101.3(3)
C2 C1 C11 110.2(3)
C3 C2 C1 118.0(3)
O3 C3 C4 107.9(3)
O3 C3 C2 104.0(3)
C4 C3 C2 118.0(3)
C16 C4 C5 121.2(4)
C16 C4 C3 121.4(4)
C5 C4 C3 117.3(4)
C4 C5 C6 114.6(3)
C7 C6 C5 114.1(4)
O2 C7 C6 120.9(5)
O2 C7 C8 121.7(4)
C6 C7 C8 117.3(5)
C17 C8 C7 111.5(4)
C17 C8 C9 113.2(4)
C7 C8 C9 115.1(4)
C8 C9 C10 117.5(4)
C11 C10 C9 116.9(3)
C12 C11 C10 111.5(3)
C12 C11 C1 103.1(3)
C10 C11 C1 116.0(3)
C18 C12 C13 124.6(3)
C18 C12 C11 126.9(3)
C13 C12 C11 108.5(3)
O1 C13 C12 129.1(4)
O1 C13 C14 124.2(4)
C12 C13 C14 106.7(4)
C13 C14 C1 105.9(3)
C12 C18 C19 122.4(3)
C12 C18 C20 124.5(4)
C19 C18 C20 113.0(3)
O4 C21 O3 122.4(4)
O4 C21 C22 124.0(4)
O3 C21 C22 113.5(4)

loop_
_geom_bond_atom_site_label_1
_geom_bond_atom_site_label_2
_geom_bond_distance
O1 C13 1.210(5)
O2 C7 1.216(5)
O3 C21 1.304(5)
O3 C3 1.470(4)
O4 C21 1.158(5)
C1 C15 1.535(5)
C1 C14 1.539(5)
C1 C2 1.540(5)
C1 C11 1.565(5)
C2 C3 1.525(5)
C3 C4 1.510(6)
C4 C16 1.316(5)
C4 C5 1.504(5)
C5 C6 1.521(6)
C6 C7 1.518(6)
C7 C8 1.523(6)
C8 C17 1.512(6)
C8 C9 1.542(7)
C9 C10 1.554(6)
C10 C11 1.542(5)
C11 C12 1.518(5)
C12 C18 1.335(5)
C12 C13 1.483(5)
C13 C14 1.510(6)
C18 C19 1.497(5)
C18 C20 1.502(5)
C21 C22 1.485(6)
